data_7058806
loop_
_publ_author_name
'Przychodze\'n, Witold'
'Chojnacki, Jaros\/law'
'Nierzwicki, \/Lukasz'

_publ_section_title
;
 Medium-sized cyclic bis(anisylphosphonothioyl)disulfanes and their
 corresponding cyclic sulfane-structures and most characteristic reactions
;
_journal_issue 38
_journal_name_full 'New Journal of Chemistry'
_journal_page_first 15413
_journal_paper_doi 10.1039/C9NJ03682B
_journal_volume 43
_journal_year 2019
_chemical_formula_moiety 'C18 H22 O4 P2 S3'
_chemical_formula_sum 'C18 H22 O4 P2 S3'
_chemical_formula_weight 460.47
_space_group_crystal_system triclinic
_space_group_IT_number 2
_space_group_name_Hall '-P 1'
_space_group_name_H-M_alt 'P -1'
_symmetry_space_group_name_Hall '-P 1'
_symmetry_space_group_name_H-M 'P -1'
_atom_sites_solution_hydrogens geom
_atom_sites_solution_primary direct
_atom_sites_solution_secondary difmap
_audit_creation_date 2019-08-20
_audit_creation_method
;
Olex2 1.2
(compiled 2018.05.29 svn.r3508 for OlexSys, GUI svn.r5506)
;
_audit_update_record
;
2019-08-20 deposited with the CCDC.    2019-08-27 downloaded from the CCDC.
;
_cell_angle_alpha 73.295(11)
_cell_angle_beta 75.044(11)
_cell_angle_gamma 81.888(9)
_cell_formula_units_Z 2
_cell_length_a 8.7882(11)
_cell_length_b 8.8878(10)
_cell_length_c 14.120(2)
_cell_measurement_reflns_used 1892
_cell_measurement_temperature 120(2)
_cell_measurement_theta_max 29.49
_cell_measurement_theta_min 2.49
_cell_volume 1017.9(2)
_computing_cell_refinement 'STOE X-AREA'
_computing_data_collection 'STOE X-AREA'
_computing_data_reduction 'STOE X-RED'
_computing_molecular_graphics 'Olex2 (Dolomanov et al., 2009)'
_computing_publication_material 'Olex2 (Dolomanov et al., 2009)'
_computing_structure_refinement 'ShelXL (Sheldrick, 2015)'
_computing_structure_solution 'ShelXS (Sheldrick, 2008)'
_diffrn_ambient_temperature 120(2)
_diffrn_detector_area_resol_mean 6.67
_diffrn_measured_fraction_theta_full 1.000
_diffrn_measured_fraction_theta_max 0.987
_diffrn_measurement_device_type 'STOE IPDS 2T'
_diffrn_radiation_type MoK\a
_diffrn_radiation_wavelength 0.71073
_diffrn_reflns_av_R_equivalents 0.0635
_diffrn_reflns_av_unetI/netI 0.0734
_diffrn_reflns_Laue_measured_fraction_full 1.000
_diffrn_reflns_Laue_measured_fraction_max 0.987
_diffrn_reflns_limit_h_max 12
_diffrn_reflns_limit_h_min -12
_diffrn_reflns_limit_k_max 12
_diffrn_reflns_limit_k_min -11
_diffrn_reflns_limit_l_max 19
_diffrn_reflns_limit_l_min -19
_diffrn_reflns_number 14738
_diffrn_reflns_point_group_measured_fraction_full 1.000
_diffrn_reflns_point_group_measured_fraction_max 0.987
_diffrn_reflns_theta_full 25.242
_diffrn_reflns_theta_max 29.271
_diffrn_reflns_theta_min 2.399
_diffrn_source 'GeniX Mo, 0.05 x 0.05 mm2 microfocus'
_exptl_absorpt_coefficient_mu 0.544
_exptl_absorpt_correction_T_max 0.9924
_exptl_absorpt_correction_T_min 0.9710
_exptl_absorpt_correction_type integration
_exptl_absorpt_process_details
'CrysAlisPro, Agilent Technologies, Version 1.171.35.15 (release 03-08-2011 CrysAlis171 .NET) Empirical absorption correction using spherical harmonics, implemented in SCALE3 ABSPACK scaling algorithm.'
_exptl_crystal_colour colourless
_exptl_crystal_colour_primary colourless
_exptl_crystal_density_diffrn 1.502
_exptl_crystal_density_method 'not measured'
_exptl_crystal_description block
_exptl_crystal_F_000 480
_exptl_crystal_size_max 0.44
_exptl_crystal_size_mid 0.23
_exptl_crystal_size_min 0.11
_refine_diff_density_max 1.493
_refine_diff_density_min -0.656
_refine_diff_density_rms 0.149
_refine_ls_extinction_method none
_refine_ls_goodness_of_fit_ref 0.937
_refine_ls_hydrogen_treatment constr
_refine_ls_matrix_type full
_refine_ls_number_parameters 246
_refine_ls_number_reflns 5492
_refine_ls_number_restraints 0
_refine_ls_restrained_S_all 0.937
_refine_ls_R_factor_all 0.0948
_refine_ls_R_factor_gt 0.0614
_refine_ls_shift/su_max 0.001
_refine_ls_shift/su_mean 0.000
_refine_ls_structure_factor_coef Fsqd
_refine_ls_weighting_details 'w=1/[\s^2^(Fo^2^)+(0.1145P)^2^] where P=(Fo^2^+2Fc^2^)/3'
_refine_ls_weighting_scheme calc
_refine_ls_wR_factor_gt 0.1501
_refine_ls_wR_factor_ref 0.1731
_reflns_Friedel_coverage 0.000
_reflns_number_gt 3596
_reflns_number_total 5492
_reflns_threshold_expression 'I > 2\s(I)'
_cod_data_source_file c9nj03682b2.cif
_cod_data_source_block 3c_cis
_cod_depositor_comments 'Adding full bibliography for 7058796--7058807.cif.'
_cod_original_cell_volume 1017.8(2)
_cod_database_code 7058806
_shelx_shelxl_version_number 2018/3
_shelx_space_group_comment
;
The symmetry employed for this shelxl refinement is uniquely defined
by the following loop, which should always be used as a source of
symmetry information in preference to the above space-group names.
They are only intended as comments.
;
_shelx_estimated_absorpt_t_max 0.943
_shelx_estimated_absorpt_t_min 0.796
_olex2_refinement_description
;
1. Fixed Uiso
 At 1.2 times of:
  All C(H) groups, All C(H,H) groups
 At 1.5 times of:
  All C(H,H,H) groups
2.a Secondary CH2 refined with riding coordinates:
 C1(H1A,H1B), C2(H2A,H2B), C3(H3A,H3B), C4(H4A,H4B)
2.b Aromatic/amide H refined with riding coordinates:
 C11(H11), C12(H12), C14(H14), C15(H15), C21(H21), C22(H22), C24(H24), C25(H25)
2.c Idealised Me refined as rotating group:
 C16(H16A,H16B,H16C), C26(H26A,H26B,H26C)
;
_olex2_submission_special_instructions 'No special instructions were received'

loop_
_space_group_symop_operation_xyz
'x, y, z'
'-x, -y, -z'

loop_
_atom_site_label
_atom_site_type_symbol
_atom_site_fract_x
_atom_site_fract_y
_atom_site_fract_z
_atom_site_U_iso_or_equiv
_atom_site_adp_type
_atom_site_occupancy
_atom_site_site_symmetry_order
_atom_site_calc_flag
_atom_site_refinement_flags_posn
P1 P 0.96919(10) 0.63175(9) 0.19138(6) 0.01883(19) Uani 1 1 d .
P2 P 0.81886(10) 0.28730(9) 0.35129(6) 0.01790(19) Uani 1 1 d .
S1 S 0.78352(9) 0.47949(9) 0.22911(6) 0.01908(18) Uani 1 1 d .
S2 S 0.91519(11) 0.81217(9) 0.08874(7) 0.0269(2) Uani 1 1 d .
S3 S 0.63105(10) 0.17189(10) 0.39217(6) 0.0236(2) Uani 1 1 d .
O1 O 0.9846(3) 0.6580(3) 0.29477(17) 0.0242(5) Uani 1 1 d .
O2 O 0.8571(3) 0.3557(3) 0.43387(16) 0.0224(5) Uani 1 1 d .
O3 O 1.5380(3) 0.2384(3) 0.05652(18) 0.0263(5) Uani 1 1 d .
O4 O 1.3925(3) -0.1241(3) 0.24938(18) 0.0277(5) Uani 1 1 d .
C1 C 0.8788(5) 0.7739(4) 0.3406(3) 0.0302(8) Uani 1 1 d .
H1A H 0.848948 0.861712 0.285643 0.036 Uiso 1 1 calc R
H1B H 0.937340 0.817522 0.376743 0.036 Uiso 1 1 calc R
C2 C 0.7332(5) 0.7117(5) 0.4126(3) 0.0352(9) Uani 1 1 d .
H2A H 0.672917 0.672739 0.375230 0.042 Uiso 1 1 calc R
H2B H 0.667869 0.800255 0.435865 0.042 Uiso 1 1 calc R
C3 C 0.7539(5) 0.5809(5) 0.5055(3) 0.0360(9) Uani 1 1 d .
H3A H 0.861432 0.583370 0.514596 0.043 Uiso 1 1 calc R
H3B H 0.678615 0.606816 0.565139 0.043 Uiso 1 1 calc R
C4 C 0.7326(5) 0.4132(4) 0.5092(3) 0.0286(8) Uani 1 1 d .
H4A H 0.734808 0.344447 0.577861 0.034 Uiso 1 1 calc R
H4B H 0.628459 0.408213 0.495880 0.034 Uiso 1 1 calc R
C10 C 1.1491(4) 0.5223(4) 0.1539(2) 0.0203(6) Uani 1 1 d .
C11 C 1.1827(4) 0.4953(4) 0.0577(2) 0.0209(6) Uani 1 1 d .
H11 H 1.114411 0.541639 0.013084 0.025 Uiso 1 1 calc R
C12 C 1.3148(4) 0.4015(4) 0.0273(2) 0.0228(6) Uani 1 1 d .
H12 H 1.337472 0.383428 -0.038206 0.027 Uiso 1 1 calc R
C13 C 1.4145(4) 0.3333(4) 0.0925(2) 0.0208(6) Uani 1 1 d .
C14 C 1.3847(4) 0.3621(4) 0.1877(2) 0.0218(6) Uani 1 1 d .
H14 H 1.455199 0.318782 0.231278 0.026 Uiso 1 1 calc R
C15 C 1.2505(4) 0.4550(4) 0.2180(2) 0.0225(6) Uani 1 1 d .
H15 H 1.227641 0.472863 0.283592 0.027 Uiso 1 1 calc R
C16 C 1.6501(4) 0.1724(4) 0.1178(3) 0.0288(7) Uani 1 1 d .
H16A H 1.738248 0.116323 0.080273 0.043 Uiso 1 1 calc GR
H16B H 1.598972 0.098800 0.180599 0.043 Uiso 1 1 calc GR
H16C H 1.689856 0.256998 0.134449 0.043 Uiso 1 1 calc GR
C20 C 0.9993(4) 0.1777(3) 0.3145(2) 0.0187(6) Uani 1 1 d .
C21 C 1.0372(4) 0.1408(4) 0.2210(2) 0.0204(6) Uani 1 1 d .
H21 H 0.972283 0.184567 0.173968 0.025 Uiso 1 1 calc R
C22 C 1.1694(4) 0.0406(4) 0.1959(2) 0.0206(6) Uani 1 1 d .
H22 H 1.194785 0.016778 0.131956 0.025 Uiso 1 1 calc R
C23 C 1.2636(4) -0.0241(3) 0.2651(2) 0.0213(6) Uani 1 1 d .
C24 C 1.2280(4) 0.0130(4) 0.3581(2) 0.0237(7) Uani 1 1 d .
H24 H 1.293684 -0.030378 0.404729 0.028 Uiso 1 1 calc R
C25 C 1.0970(4) 0.1128(4) 0.3829(2) 0.0222(6) Uani 1 1 d .
H25 H 1.073136 0.137555 0.446497 0.027 Uiso 1 1 calc R
C26 C 1.4357(5) -0.1637(4) 0.1535(3) 0.0314(8) Uani 1 1 d .
H26A H 1.455387 -0.067480 0.098060 0.047 Uiso 1 1 calc GR
H26B H 1.349605 -0.215464 0.146194 0.047 Uiso 1 1 calc GR
H26C H 1.531587 -0.235114 0.150823 0.047 Uiso 1 1 calc GR

loop_
_atom_site_aniso_label
_atom_site_aniso_U_11
_atom_site_aniso_U_22
_atom_site_aniso_U_33
_atom_site_aniso_U_23
_atom_site_aniso_U_13
_atom_site_aniso_U_12
P1 0.0187(4) 0.0173(4) 0.0197(4) -0.0076(3) -0.0011(3) 0.0009(3)
P2 0.0191(4) 0.0174(4) 0.0165(3) -0.0072(3) -0.0012(3) 0.0014(3)
S1 0.0190(4) 0.0172(3) 0.0207(4) -0.0062(3) -0.0041(3) 0.0011(3)
S2 0.0280(4) 0.0182(4) 0.0298(4) -0.0034(3) -0.0044(3) 0.0030(3)
S3 0.0221(4) 0.0233(4) 0.0234(4) -0.0062(3) -0.0010(3) -0.0032(3)
O1 0.0252(12) 0.0252(11) 0.0247(11) -0.0151(9) -0.0013(9) 0.0002(9)
O2 0.0252(12) 0.0232(11) 0.0197(10) -0.0121(9) -0.0022(9) 0.0034(9)
O3 0.0231(12) 0.0280(12) 0.0291(12) -0.0153(10) -0.0040(10) 0.0067(9)
O4 0.0269(13) 0.0257(12) 0.0270(12) -0.0112(10) -0.0009(10) 0.0091(10)
C1 0.037(2) 0.0244(16) 0.0299(17) -0.0185(14) 0.0024(15) 0.0007(14)
C2 0.039(2) 0.0296(18) 0.0342(19) -0.0160(15) 0.0014(16) 0.0037(15)
C3 0.043(2) 0.0322(19) 0.0281(17) -0.0147(15) 0.0024(16) 0.0075(16)
C4 0.035(2) 0.0283(17) 0.0191(15) -0.0111(13) 0.0045(13) -0.0015(14)
C10 0.0196(15) 0.0193(14) 0.0208(14) -0.0071(11) -0.0006(12) -0.0012(11)
C11 0.0207(15) 0.0217(14) 0.0194(14) -0.0072(11) -0.0031(12) 0.0022(12)
C12 0.0222(16) 0.0256(15) 0.0197(14) -0.0090(12) -0.0013(12) 0.0010(12)
C13 0.0183(15) 0.0191(14) 0.0248(15) -0.0104(12) -0.0003(12) 0.0004(11)
C14 0.0196(15) 0.0239(15) 0.0213(14) -0.0052(12) -0.0058(12) 0.0011(12)
C15 0.0245(17) 0.0237(15) 0.0202(14) -0.0097(12) -0.0027(12) -0.0012(12)
C16 0.0233(17) 0.0259(16) 0.0367(18) -0.0116(14) -0.0061(14) 0.0060(13)
C20 0.0221(15) 0.0153(13) 0.0182(13) -0.0069(11) -0.0020(11) 0.0000(11)
C21 0.0208(16) 0.0193(14) 0.0200(14) -0.0062(11) -0.0020(12) -0.0003(11)
C22 0.0233(16) 0.0182(14) 0.0197(14) -0.0099(11) 0.0011(12) -0.0002(12)
C23 0.0210(15) 0.0150(13) 0.0249(15) -0.0073(11) 0.0012(12) 0.0009(11)
C24 0.0248(17) 0.0239(15) 0.0187(14) -0.0033(12) -0.0051(12) 0.0055(12)
C25 0.0295(17) 0.0191(14) 0.0157(13) -0.0059(11) -0.0018(12) 0.0022(12)
C26 0.0301(19) 0.0316(18) 0.0322(18) -0.0197(15) 0.0014(15) 0.0065(14)

loop_
_atom_type_symbol
_atom_type_description
_atom_type_scat_dispersion_real
_atom_type_scat_dispersion_imag
_atom_type_scat_source
C C 0.0033 0.0016 'International Tables Vol C Tables 4.2.6.8 and 6.1.1.4'
H H 0.0000 0.0000 'International Tables Vol C Tables 4.2.6.8 and 6.1.1.4'
O O 0.0106 0.0060 'International Tables Vol C Tables 4.2.6.8 and 6.1.1.4'
P P 0.1023 0.0942 'International Tables Vol C Tables 4.2.6.8 and 6.1.1.4'
S S 0.1246 0.1234 'International Tables Vol C Tables 4.2.6.8 and 6.1.1.4'

loop_
_geom_angle_atom_site_label_1
_geom_angle_atom_site_label_2
_geom_angle_atom_site_label_3
_geom_angle
S2 P1 S1 105.45(5)
O1 P1 S1 106.64(10)
O1 P1 S2 118.28(10)
O1 P1 C10 102.69(14)
C10 P1 S1 107.31(11)
C10 P1 S2 115.78(11)
S3 P2 S1 105.77(5)
O2 P2 S1 107.38(10)
O2 P2 S3 116.82(10)
O2 P2 C20 101.48(14)
C20 P2 S1 109.87(11)
C20 P2 S3 115.26(11)
P2 S1 P1 108.77(5)
C1 O1 P1 121.1(2)
C4 O2 P2 122.1(2)
C13 O3 C16 117.7(3)
C23 O4 C26 117.3(3)
O1 C1 C2 114.7(3)
C1 C2 C3 116.7(4)
C4 C3 C2 119.2(3)
O2 C4 C3 111.2(3)
C11 C10 P1 117.5(3)
C15 C10 P1 123.0(2)
C15 C10 C11 119.4(3)
C12 C11 C10 120.1(3)
C11 C12 C13 120.0(3)
O3 C13 C12 115.3(3)
O3 C13 C14 124.2(3)
C12 C13 C14 120.5(3)
C15 C14 C13 118.9(3)
C14 C15 C10 121.0(3)
C21 C20 P2 120.2(2)
C21 C20 C25 118.9(3)
C25 C20 P2 120.6(2)
C22 C21 C20 120.8(3)
C23 C22 C21 119.5(3)
O4 C23 C22 124.5(3)
O4 C23 C24 115.2(3)
C22 C23 C24 120.3(3)
C25 C24 C23 120.2(3)
C24 C25 C20 120.4(3)

loop_
_geom_bond_atom_site_label_1
_geom_bond_atom_site_label_2
_geom_bond_distance
P1 S1 2.1301(12)
P1 S2 1.9237(12)
P1 O1 1.584(2)
P1 C10 1.776(3)
P2 S1 2.1031(11)
P2 S3 1.9379(12)
P2 O2 1.584(2)
P2 C20 1.779(3)
O1 C1 1.465(4)
O2 C4 1.464(4)
O3 C13 1.360(4)
O3 C16 1.431(4)
O4 C23 1.350(4)
O4 C26 1.440(4)
C1 C2 1.477(5)
C2 C3 1.515(6)
C3 C4 1.513(5)
C10 C11 1.397(4)
C10 C15 1.387(5)
C11 C12 1.379(4)
C12 C13 1.389(5)
C13 C14 1.393(4)
C14 C15 1.387(4)
C20 C21 1.397(4)
C20 C25 1.404(5)
C21 C22 1.394(4)
C22 C23 1.390(5)
C23 C24 1.393(4)
C24 C25 1.384(4)
